data_7202815
loop_
_publ_author_name
'Pichon, Anne'
'Fierro, Claudio Mendicute'
'Nieuwenhuyzen, Mark'
'James, Stuart L.'

_publ_section_title
;
 A pillared-grid MOF with large pores based on the Cu2(O2CR)4
 paddle-wheel
;
_journal_issue 6
_journal_name_full CrystEngComm
_journal_page_first 449
_journal_paper_doi 10.1039/b702176c
_journal_volume 9
_journal_year 2007
_chemical_formula_sum 'C38 H24 Cu2 N2 O8'
_chemical_formula_weight 763.67
_chemical_name_systematic
;
?
;
_space_group_IT_number 2
_symmetry_cell_setting triclinic
_symmetry_space_group_name_Hall '-P 1'
_symmetry_space_group_name_H-M 'P -1'
_atom_sites_solution_hydrogens geom
_atom_sites_solution_primary direct
_atom_sites_solution_secondary difmap
_audit_creation_method SHELXL-97
_cell_angle_alpha 82.15(3)
_cell_angle_beta 87.23(3)
_cell_angle_gamma 87.23(3)
_cell_formula_units_Z 2
_cell_length_a 13.941(3)
_cell_length_b 15.075(3)
_cell_length_c 15.075(3)
_cell_measurement_temperature 153(2)
_cell_volume 3132.0(11)
_computing_cell_refinement 'Bruker XSCANS'
_computing_data_collection 'Bruker XSCANS'
_computing_data_reduction 'Bruker SHELXTL'
_computing_molecular_graphics 'Bruker SHELXTL'
_computing_publication_material 'Bruker SHELXTL'
_computing_structure_refinement 'SHELXL-97 (Sheldrick, 1997)'
_computing_structure_solution 'SHELXS-97 (Sheldrick, 1990)'
_diffrn_ambient_temperature 153(2)
_diffrn_measured_fraction_theta_full 0.971
_diffrn_measured_fraction_theta_max 0.971
_diffrn_measurement_device_type 'Bruker P4'
_diffrn_measurement_method '\w scans'
_diffrn_radiation_monochromator graphite
_diffrn_radiation_source 'fine-focus sealed tube'
_diffrn_radiation_type MoK\a
_diffrn_radiation_wavelength 0.71073
_diffrn_reflns_av_R_equivalents 0.0857
_diffrn_reflns_av_sigmaI/netI 0.1737
_diffrn_reflns_limit_h_max 16
_diffrn_reflns_limit_h_min -15
_diffrn_reflns_limit_k_max 17
_diffrn_reflns_limit_k_min -17
_diffrn_reflns_limit_l_max 17
_diffrn_reflns_limit_l_min -17
_diffrn_reflns_number 20076
_diffrn_reflns_theta_full 25.00
_diffrn_reflns_theta_max 25.00
_diffrn_reflns_theta_min 3.15
_exptl_absorpt_coefficient_mu 0.710
_exptl_absorpt_correction_type empirical
_exptl_absorpt_process_details SADABS
_exptl_crystal_density_diffrn 0.810
_exptl_crystal_density_method 'not measured'
_exptl_crystal_F_000 776
_refine_diff_density_max 1.467
_refine_diff_density_min -1.004
_refine_diff_density_rms 0.168
_refine_ls_extinction_method none
_refine_ls_goodness_of_fit_ref 1.088
_refine_ls_hydrogen_treatment calc
_refine_ls_matrix_type full
_refine_ls_number_parameters 402
_refine_ls_number_reflns 10702
_refine_ls_number_restraints 3
_refine_ls_restrained_S_all 1.088
_refine_ls_R_factor_all 0.2103
_refine_ls_R_factor_gt 0.1425
_refine_ls_shift/su_max 0.008
_refine_ls_shift/su_mean 0.000
_refine_ls_structure_factor_coef Fsqd
_refine_ls_weighting_details 'calc w=1/[\s^2^(Fo^2^)+(0.1254P)^2^+47.6600P] where P=(Fo^2^+2Fc^2^)/3'
_refine_ls_weighting_scheme calc
_refine_ls_wR_factor_gt 0.3683
_refine_ls_wR_factor_ref 0.4106
_reflns_number_gt 5897
_reflns_number_total 10702
_reflns_threshold_expression >2sigma(I)
_cod_data_source_file b702176c.txt
_cod_data_source_block ap146em
_cod_depositor_comments
;
The following automatic conversions were performed:
'_symmetry_cell_setting' value 'Triclinic' changed to 'triclinic'
according to '/home/saulius/struct/CIF-dictionaries/cif_core.dic'
dictionary named 'cif_core.dic' version 2.4.1 from 2010-06-29.

Automatic conversion script
Id: cif_fix_enum 1527 2010-12-29 10:47:43Z saulius 
;
_cod_original_sg_symbol_H-M P-1
_cod_database_code 7202815

loop_
_symmetry_equiv_pos_as_xyz
'x, y, z'
'-x, -y, -z'

loop_
_atom_site_label
_atom_site_type_symbol
_atom_site_fract_x
_atom_site_fract_y
_atom_site_fract_z
_atom_site_U_iso_or_equiv
_atom_site_adp_type
_atom_site_occupancy
_atom_site_symmetry_multiplicity
_atom_site_calc_flag
_atom_site_refinement_flags
_atom_site_disorder_assembly
_atom_site_disorder_group
Cu1 Cu 0.20602(9) -0.15934(8) 0.61730(10) 0.0279(4) Uani 1 1 d . . .
Cu2 Cu 0.39503(10) -0.16514(8) 0.61007(10) 0.0280(4) Uani 1 1 d . . .
O1A O 0.2197(6) -0.1493(7) 0.4881(6) 0.053(3) Uani 1 1 d . . .
O2A O 0.3784(6) -0.1545(7) 0.4801(6) 0.047(2) Uani 1 1 d . A .
C1A C 0.2984(9) -0.1540(7) 0.4453(9) 0.036(3) Uani 1 1 d . A .
C2A C 0.2974(9) -0.1558(9) 0.3465(9) 0.041(3) Uani 0.50 1 d P A 1
C3A C 0.2183(18) -0.1341(18) 0.3014(17) 0.032(6) Uiso 0.50 1 d P A 1
H3A H 0.1605 -0.1193 0.3332 0.039 Uiso 0.50 1 calc PR A 1
C4A C 0.2178(19) -0.133(2) 0.2062(18) 0.039(6) Uiso 0.50 1 d P A 1
H4A H 0.1635 -0.1087 0.1737 0.047 Uiso 0.50 1 calc PR A 1
C5A C 0.2952(12) -0.1653(11) 0.1643(11) 0.060(4) Uiso 0.50 1 d P A 1
C6A C 0.379(3) -0.187(3) 0.215(3) 0.070(14) Uiso 0.50 1 d P A 1
H6A H 0.4369 -0.2081 0.1865 0.085 Uiso 0.50 1 calc PR A 1
C7A C 0.377(3) -0.179(3) 0.296(3) 0.055(12) Uiso 0.50 1 d P A 1
H7A H 0.4355 -0.1900 0.3264 0.066 Uiso 0.50 1 calc PR A 1
C2A" C 0.2974(9) -0.1558(9) 0.3465(9) 0.041(3) Uani 0.50 1 d P A 2
C3A" C 0.218(3) -0.184(3) 0.313(3) 0.097(14) Uiso 0.50 1 d P A 2
H3A" H 0.1658 -0.2049 0.3524 0.116 Uiso 0.50 1 calc PR A 2
C4A" C 0.212(3) -0.182(3) 0.217(3) 0.083(12) Uiso 0.50 1 d P A 2
H4A" H 0.1528 -0.1915 0.1914 0.100 Uiso 0.50 1 calc PR A 2
C5A" C 0.2952(12) -0.1653(11) 0.1643(11) 0.060(4) Uiso 0.50 1 d P A 2
C6A" C 0.379(2) -0.158(2) 0.205(2) 0.034(7) Uiso 0.50 1 d P A 2
H6A" H 0.4373 -0.1560 0.1696 0.040 Uiso 0.50 1 calc PR A 2
C7A" C 0.383(2) -0.152(2) 0.295(2) 0.038(9) Uiso 0.50 1 d P A 2
H7A" H 0.4420 -0.1461 0.3215 0.046 Uiso 0.50 1 calc PR A 2
C8A C 0.2935(11) -0.1689(13) 0.0650(11) 0.068(5) Uani 0.50 1 d P A 1
C9A C 0.208(3) -0.132(3) 0.017(3) 0.076(11) Uiso 0.50 1 d P A 1
H9A H 0.1550 -0.1066 0.0477 0.091 Uiso 0.50 1 calc PR A 1
C10A C 0.209(3) -0.136(3) -0.075(2) 0.069(10) Uiso 0.50 1 d P A 1
H10A H 0.1555 -0.1121 -0.1090 0.082 Uiso 0.50 1 calc PR A 1
C11A C 0.2910(10) -0.1757(9) -0.1194(9) 0.047(3) Uiso 0.50 1 d P A 1
C12A C 0.374(2) -0.215(2) -0.072(2) 0.050(8) Uiso 0.50 1 d P A 1
H12A H 0.4263 -0.2434 -0.1011 0.060 Uiso 0.50 1 calc PR A 1
C13A C 0.372(2) -0.207(2) 0.018(2) 0.048(7) Uiso 0.50 1 d P A 1
H13A H 0.4267 -0.2288 0.0502 0.058 Uiso 0.50 1 calc PR A 1
C8A" C 0.2935(11) -0.1689(13) 0.0650(11) 0.068(5) Uani 0.50 1 d P A 2
C9A" C 0.213(2) -0.187(2) 0.0256(19) 0.043(7) Uiso 0.50 1 d P A 2
H9A" H 0.1548 -0.1970 0.0606 0.051 Uiso 0.50 1 calc PR A 2
C10" C 0.215(2) -0.192(2) -0.0644(18) 0.042(6) Uiso 0.50 1 d P A 2
H10" H 0.1578 -0.2087 -0.0892 0.050 Uiso 0.50 1 calc PR A 2
C11" C 0.2910(10) -0.1757(9) -0.1194(9) 0.047(3) Uiso 0.50 1 d P A 2
C12" C 0.387(2) -0.171(2) -0.076(2) 0.046(7) Uiso 0.50 1 d P A 2
H12" H 0.4462 -0.1782 -0.1084 0.055 Uiso 0.50 1 calc PR A 2
C13" C 0.382(3) -0.157(3) 0.003(2) 0.069(10) Uiso 0.50 1 d P A 2
H13" H 0.4384 -0.1368 0.0263 0.083 Uiso 0.50 1 calc PR A 2
C14A C 0.2948(9) -0.1748(9) -0.2173(9) 0.039(3) Uiso 1 1 d . . .
O3A O 0.2132(7) -0.1691(8) -0.2527(6) 0.061(3) Uani 1 1 d . . .
O4A O 0.3721(6) -0.1796(7) -0.2593(6) 0.052(3) Uani 1 1 d . . .
O1B O 0.3758(6) -0.0364(6) 0.6038(6) 0.042(2) Uiso 1 1 d . B .
O2B O 0.2179(6) -0.0292(5) 0.6112(7) 0.048(2) Uani 1 1 d . . .
C1B C 0.2998(8) 0.0053(8) 0.6085(9) 0.033(3) Uani 1 1 d . B .
C2B C 0.3007(9) 0.1045(8) 0.6063(9) 0.039(3) Uani 0.50 1 d P B 1
C3B C 0.393(2) 0.148(2) 0.582(2) 0.029(9) Uiso 0.50 1 d P B 1
H3B H 0.4497 0.1147 0.5666 0.035 Uiso 0.50 1 calc PR B 1
C4B C 0.390(2) 0.2375(18) 0.582(2) 0.023(7) Uiso 0.50 1 d P B 1
H4B H 0.4471 0.2688 0.5651 0.028 Uiso 0.50 1 calc PR B 1
C5B C 0.3038(10) 0.2889(9) 0.6086(11) 0.053(4) Uani 0.50 1 d P B 1
C6B C 0.219(2) 0.244(2) 0.638(2) 0.049(9) Uiso 0.50 1 d P B 1
H6B H 0.1638 0.2760 0.6590 0.059 Uiso 0.50 1 calc PR B 1
C7B C 0.216(2) 0.153(2) 0.637(2) 0.042(9) Uiso 0.50 1 d P B 1
H7B H 0.1598 0.1217 0.6567 0.050 Uiso 0.50 1 calc PR B 1
C2B# C 0.3007(9) 0.1045(8) 0.6063(9) 0.039(3) Uani 0.50 1 d P B 2
C3B# C 0.3819(19) 0.1478(17) 0.6062(19) 0.019(7) Uiso 0.50 1 d P B 2
H3B# H 0.4406 0.1133 0.6035 0.023 Uiso 0.50 1 calc PR B 2
C4B# C 0.388(2) 0.237(2) 0.610(2) 0.038(10) Uiso 0.50 1 d P B 2
H4B# H 0.4485 0.2627 0.6128 0.046 Uiso 0.50 1 calc PR B 2
C5B# C 0.3038(10) 0.2889(9) 0.6086(11) 0.053(4) Uani 0.50 1 d P B 2
C6B# C 0.220(2) 0.2514(19) 0.603(2) 0.033(7) Uiso 0.50 1 d P B 2
H6B# H 0.1632 0.2884 0.5977 0.039 Uiso 0.50 1 calc PR B 2
C7B# C 0.214(2) 0.1580(18) 0.605(2) 0.030(7) Uiso 0.50 1 d P B 2
H7B# H 0.1534 0.1316 0.6055 0.036 Uiso 0.50 1 calc PR B 2
C8B C 0.3062(11) 0.3878(9) 0.6086(12) 0.056(4) Uani 0.50 1 d P B 1
C9B C 0.376(2) 0.439(2) 0.567(2) 0.051(7) Uiso 0.50 1 d P B 1
H9B H 0.4248 0.4124 0.5322 0.061 Uiso 0.50 1 calc PR B 1
C10B C 0.377(2) 0.5289(19) 0.574(2) 0.046(7) Uiso 0.50 1 d P B 1
H10B H 0.4311 0.5606 0.5492 0.055 Uiso 0.50 1 calc PR B 1
C11B C 0.3099(9) 0.5729(8) 0.6129(10) 0.044(3) Uani 0.50 1 d P B 1
C12B C 0.226(2) 0.5239(18) 0.6567(19) 0.044(6) Uiso 0.50 1 d P B 1
H12B H 0.1747 0.5540 0.6863 0.052 Uiso 0.50 1 calc PR B 1
C13B C 0.225(2) 0.4324(18) 0.6523(19) 0.045(7) Uiso 0.50 1 d P B 1
H13B H 0.1720 0.3989 0.6775 0.054 Uiso 0.50 1 calc PR B 1
C8B# C 0.3062(11) 0.3878(9) 0.6086(12) 0.056(4) Uani 0.50 1 d P B 2
C9B# C 0.3967(19) 0.4292(17) 0.6303(17) 0.038(6) Uiso 0.50 1 d P B 2
H9B# H 0.4547 0.3941 0.6394 0.046 Uiso 0.50 1 calc PR B 2
C10# C 0.3931(17) 0.5186(16) 0.6365(17) 0.033(5) Uiso 0.50 1 d P B 2
H10# H 0.4470 0.5450 0.6570 0.039 Uiso 0.50 1 calc PR B 2
C11# C 0.3099(9) 0.5729(8) 0.6129(10) 0.044(3) Uani 0.50 1 d P B 2
C12# C 0.233(2) 0.532(2) 0.585(2) 0.061(8) Uiso 0.50 1 d P B 2
H12# H 0.1785 0.5688 0.5666 0.073 Uiso 0.50 1 calc PR B 2
C13# C 0.232(3) 0.443(2) 0.582(2) 0.065(9) Uiso 0.50 1 d P B 2
H13# H 0.1767 0.4196 0.5602 0.079 Uiso 0.50 1 calc PR B 2
C14B C 0.3089(9) 0.6697(8) 0.6167(8) 0.032(3) Uiso 1 1 d . . .
O3B O 0.3878(6) 0.7060(5) 0.6146(7) 0.050(3) Uani 1 1 d . . .
O4B O 0.2293(6) 0.7097(5) 0.6227(8) 0.057(3) Uani 1 1 d . . .
N1C N 0.5461(7) -0.1654(7) 0.6185(7) 0.038(3) Uani 0.50 1 d P . 1
C2C C 0.6023(15) -0.2412(15) 0.6409(17) 0.017(5) Uiso 0.50 1 d P . 1
H2C H 0.5706 -0.2961 0.6545 0.020 Uiso 0.50 1 calc PR . 1
C3C C 0.6981(18) -0.2451(17) 0.6456(19) 0.023(7) Uiso 0.50 1 d P . 1
H3C H 0.7320 -0.3005 0.6630 0.028 Uiso 0.50 1 calc PR . 1
C4C C 0.7476(9) -0.1650(8) 0.6240(9) 0.038(3) Uani 0.50 1 d P . 1
C5C C 0.6932(16) -0.0862(15) 0.6041(17) 0.015(6) Uiso 0.50 1 d P . 1
H5C H 0.7225 -0.0300 0.5912 0.018 Uiso 0.50 1 calc PR . 1
C6C C 0.595(2) -0.0921(19) 0.604(2) 0.022(8) Uiso 0.50 1 d P . 1
H6C H 0.5592 -0.0372 0.5918 0.027 Uiso 0.50 1 calc PR . 1
N1C' N 0.5461(7) -0.1654(7) 0.6185(7) 0.038(3) Uani 0.50 1 d P . 2
C2C' C 0.5995(16) -0.2413(16) 0.6084(18) 0.019(6) Uiso 0.50 1 d P . 2
H2C' H 0.5686 -0.2928 0.5961 0.023 Uiso 0.50 1 calc PR . 2
C3C' C 0.6999(18) -0.2451(17) 0.6159(19) 0.023(7) Uiso 0.50 1 d P . 2
H3C' H 0.7355 -0.3004 0.6155 0.028 Uiso 0.50 1 calc PR . 2
C4C' C 0.7476(9) -0.1650(8) 0.6240(9) 0.038(3) Uani 0.50 1 d P . 2
C5C' C 0.6890(19) -0.0831(18) 0.633(2) 0.027(7) Uiso 0.50 1 d P . 2
H5C' H 0.7174 -0.0294 0.6429 0.033 Uiso 0.50 1 calc PR . 2
C6C' C 0.593(2) -0.087(2) 0.628(2) 0.024(8) Uiso 0.50 1 d P . 2
H6C' H 0.5543 -0.0337 0.6298 0.029 Uiso 0.50 1 calc PR . 2
C7C C 0.8528(9) -0.1641(8) 0.6241(9) 0.039(3) Uani 0.50 1 d P . 1
C8C C 0.9071(14) -0.2331(14) 0.6750(14) 0.021(4) Uiso 0.50 1 d P . 1
H8C H 0.8766 -0.2809 0.7116 0.026 Uiso 0.50 1 calc PR . 1
C9C C 1.0048(13) -0.2287(12) 0.6695(13) 0.015(4) Uiso 0.50 1 d P . 1
H9C H 1.0415 -0.2758 0.7022 0.018 Uiso 0.50 1 calc PR . 1
N10C N 1.0531(7) -0.1613(7) 0.6204(7) 0.035(2) Uani 0.50 1 d P . 1
C11C C 1.0021(16) -0.1006(15) 0.5717(16) 0.029(5) Uiso 0.50 1 d P . 1
H11C H 1.0351 -0.0557 0.5332 0.034 Uiso 0.50 1 calc PR . 1
C12C C 0.9013(19) -0.0970(18) 0.5723(18) 0.041(6) Uiso 0.50 1 d P . 1
H12C H 0.8673 -0.0493 0.5377 0.050 Uiso 0.50 1 calc PR . 1
C7C' C 0.8528(9) -0.1641(8) 0.6241(9) 0.039(3) Uani 0.50 1 d PD . 2
C8C' C 0.909(3) -0.225(3) 0.594(2) 0.102(14) Uiso 0.50 1 d PD . 2
H8C' H 0.8810 -0.2744 0.5737 0.122 Uiso 0.50 1 calc PR . 2
C9C' C 1.010(3) -0.221(3) 0.590(2) 0.092(12) Uiso 0.50 1 d PD . 2
H9C' H 1.0473 -0.2653 0.5626 0.111 Uiso 0.50 1 calc PR . 2
N10' N 1.0531(7) -0.1613(7) 0.6204(7) 0.035(2) Uani 0.50 1 d PD . 2
C11''' C 0.996(3) -0.099(3) 0.644(3) 0.088(12) Uiso 0.50 1 d PD . 2
H11''' H 1.0267 -0.0480 0.6577 0.106 Uiso 0.50 1 calc PR . 2
C12''' C 0.896(3) -0.095(3) 0.652(3) 0.091(12) Uiso 0.50 1 d PD . 2
H12''' H 0.8605 -0.0472 0.6752 0.109 Uiso 0.50 1 calc PR . 2

loop_
_atom_site_aniso_label
_atom_site_aniso_U_11
_atom_site_aniso_U_22
_atom_site_aniso_U_33
_atom_site_aniso_U_23
_atom_site_aniso_U_13
_atom_site_aniso_U_12
Cu1 0.0247(8) 0.0152(7) 0.0438(10) -0.0023(6) -0.0049(6) -0.0015(5)
Cu2 0.0249(8) 0.0138(7) 0.0449(10) -0.0015(6) -0.0032(6) -0.0008(5)
O1A 0.029(5) 0.082(8) 0.051(6) -0.017(5) -0.007(4) 0.009(5)
O2A 0.031(5) 0.070(7) 0.040(5) -0.010(5) 0.001(4) -0.012(4)
C1A 0.041(8) 0.013(6) 0.053(8) 0.002(5) -0.006(6) 0.000(5)
C2A 0.041(7) 0.035(7) 0.050(8) -0.012(6) -0.012(6) 0.004(6)
C2A" 0.041(7) 0.035(7) 0.050(8) -0.012(6) -0.012(6) 0.004(6)
C8A 0.046(9) 0.115(15) 0.050(10) -0.029(10) -0.007(7) -0.009(9)
C8A" 0.046(9) 0.115(15) 0.050(10) -0.029(10) -0.007(7) -0.009(9)
O3A 0.043(6) 0.107(9) 0.031(5) -0.009(5) 0.006(4) -0.007(6)
O4A 0.024(5) 0.084(8) 0.048(6) -0.013(5) 0.005(4) -0.002(5)
O2B 0.040(5) 0.015(4) 0.090(8) -0.006(4) -0.008(5) 0.002(4)
C1B 0.026(6) 0.024(6) 0.051(8) -0.010(5) -0.002(5) -0.006(5)
C2B 0.034(7) 0.021(6) 0.062(9) -0.008(6) -0.008(6) 0.000(5)
C5B 0.046(8) 0.024(7) 0.091(12) -0.012(7) -0.010(8) -0.005(6)
C2B# 0.034(7) 0.021(6) 0.062(9) -0.008(6) -0.008(6) 0.000(5)
C5B# 0.046(8) 0.024(7) 0.091(12) -0.012(7) -0.010(8) -0.005(6)
C8B 0.050(9) 0.020(7) 0.099(13) -0.014(7) -0.020(8) 0.008(6)
C11B 0.037(7) 0.026(7) 0.070(10) -0.008(6) -0.012(7) -0.003(5)
C8B# 0.050(9) 0.020(7) 0.099(13) -0.014(7) -0.020(8) 0.008(6)
C11# 0.037(7) 0.026(7) 0.070(10) -0.008(6) -0.012(7) -0.003(5)
O3B 0.026(5) 0.019(4) 0.106(8) -0.010(5) -0.006(5) -0.002(4)
O4B 0.032(5) 0.019(4) 0.122(9) -0.008(5) -0.013(5) -0.005(4)
N1C 0.032(6) 0.029(6) 0.052(7) 0.001(5) -0.009(5) 0.003(4)
C4C 0.029(7) 0.027(7) 0.056(9) 0.002(6) 0.008(6) -0.004(5)
N1C' 0.032(6) 0.029(6) 0.052(7) 0.001(5) -0.009(5) 0.003(4)
C4C' 0.029(7) 0.027(7) 0.056(9) 0.002(6) 0.008(6) -0.004(5)
C7C 0.024(6) 0.022(6) 0.069(9) 0.000(6) 0.000(6) -0.006(5)
N10C 0.033(6) 0.024(5) 0.047(7) 0.000(5) -0.009(5) -0.003(4)
C7C' 0.024(6) 0.022(6) 0.069(9) 0.000(6) 0.000(6) -0.006(5)
N10' 0.033(6) 0.024(5) 0.047(7) 0.000(5) -0.009(5) -0.003(4)

loop_
_atom_type_symbol
_atom_type_description
_atom_type_scat_dispersion_real
_atom_type_scat_dispersion_imag
_atom_type_scat_source
C C 0.0033 0.0016 'International Tables Vol C Tables 4.2.6.8 and 6.1.1.4'
H H 0.0000 0.0000 'International Tables Vol C Tables 4.2.6.8 and 6.1.1.4'
N N 0.0061 0.0033 'International Tables Vol C Tables 4.2.6.8 and 6.1.1.4'
O O 0.0106 0.0060 'International Tables Vol C Tables 4.2.6.8 and 6.1.1.4'
Cu Cu 0.3201 1.2651 'International Tables Vol C Tables 4.2.6.8 and 6.1.1.4'

loop_
_geom_angle_atom_site_label_1
_geom_angle_atom_site_label_2
_geom_angle_atom_site_label_3
_geom_angle
_geom_angle_site_symmetry_1
_geom_angle_site_symmetry_3
_geom_angle_publ_flag
O1A Cu1 O3A 171.4(4) . 1_556 ?
O1A Cu1 O2B 90.2(4) . . ?
O3A Cu1 O2B 88.5(5) 1_556 . ?
O1A Cu1 O4B 88.7(5) . 1_545 ?
O3A Cu1 O4B 90.4(5) 1_556 1_545 ?
O2B Cu1 O4B 165.7(4) . 1_545 ?
O1A Cu1 N10' 94.3(4) . 1_455 ?
O3A Cu1 N10' 94.3(4) 1_556 1_455 ?
O2B Cu1 N10' 98.2(4) . 1_455 ?
O4B Cu1 N10' 96.1(4) 1_545 1_455 ?
O1A Cu1 N10C 94.3(4) . 1_455 ?
O3A Cu1 N10C 94.3(4) 1_556 1_455 ?
O2B Cu1 N10C 98.2(4) . 1_455 ?
O4B Cu1 N10C 96.1(4) 1_545 1_455 ?
N10' Cu1 N10C 0.0(5) 1_455 1_455 ?
O1A Cu1 Cu2 84.4(3) . . ?
O3A Cu1 Cu2 87.0(3) 1_556 . ?
O2B Cu1 Cu2 84.6(3) . . ?
O4B Cu1 Cu2 81.1(3) 1_545 . ?
N10' Cu1 Cu2 177.0(3) 1_455 . ?
N10C Cu1 Cu2 177.0(3) 1_455 . ?
O1B Cu2 O3B 169.0(4) . 1_545 ?
O1B Cu2 O4A 90.7(4) . 1_556 ?
O3B Cu2 O4A 88.7(5) 1_545 1_556 ?
O1B Cu2 O2A 89.4(4) . . ?
O3B Cu2 O2A 88.0(4) 1_545 . ?
O4A Cu2 O2A 163.7(4) 1_556 . ?
O1B Cu2 N1C 95.1(4) . . ?
O3B Cu2 N1C 95.9(4) 1_545 . ?
O4A Cu2 N1C 93.4(4) 1_556 . ?
O2A Cu2 N1C 102.8(4) . . ?
O1B Cu2 Cu1 82.6(3) . . ?
O3B Cu2 Cu1 86.5(2) 1_545 . ?
O4A Cu2 Cu1 80.7(3) 1_556 . ?
O2A Cu2 Cu1 83.1(3) . . ?
N1C Cu2 Cu1 173.7(3) . . ?
C1A O1A Cu1 124.2(8) . . ?
C1A O2A Cu2 123.9(8) . . ?
O1A C1A O2A 123.7(12) . . ?
O1A C1A C2A 118.3(11) . . ?
O2A C1A C2A 117.9(12) . . ?
C3A C2A C7A 116(2) . . ?
C3A C2A C1A 121.5(16) . . ?
C7A C2A C1A 123(2) . . ?
C2A C3A C4A 122(2) . . ?
C5A C4A C3A 118(2) . . ?
C4A C5A C6A 118(3) . . ?
C4A C5A C8A 119.0(17) . . ?
C6A C5A C8A 123(2) . . ?
C7A C6A C5A 120(4) . . ?
C6A C7A C2A 126(4) . . ?
C13A C8A C9A 120(2) . . ?
C13A C8A C5A 121.6(18) . . ?
C9A C8A C5A 119(2) . . ?
C10A C9A C8A 117(3) . . ?
C9A C10A C11A 120(3) . . ?
C10A C11A C12A 123(2) . . ?
C10A C11A C14A 120.2(18) . . ?
C12A C11A C14A 116.8(17) . . ?
C13A C12A C11A 115(3) . . ?
C12A C13A C8A 125(3) . . ?
O4A C14A O3A 124.3(12) . . ?
O4A C14A C11A 120.9(12) . . ?
O3A C14A C11A 114.9(11) . . ?
C14A O3A Cu1 119.9(8) . 1_554 ?
C14A O4A Cu2 127.7(9) . 1_554 ?
C1B O1B Cu2 126.8(8) . . ?
C1B O2B Cu1 121.4(8) . . ?
O1B C1B O2B 124.4(11) . . ?
O1B C1B C2B 118.5(10) . . ?
O2B C1B C2B 117.1(10) . . ?
C7B C2B C3B 123(2) . . ?
C7B C2B C1B 119.6(16) . . ?
C3B C2B C1B 117.4(15) . . ?
C4B C3B C2B 115(3) . . ?
C3B C4B C5B 123(2) . . ?
C6B C5B C4B 120(2) . . ?
C6B C5B C8B 119.7(18) . . ?
C4B C5B C8B 120.4(15) . . ?
C7B C6B C5B 119(3) . . ?
C6B C7B C2B 120(3) . . ?
C9B C8B C13B 118.0(19) . . ?
C9B C8B C5B 124.1(18) . . ?
C13B C8B C5B 117.8(16) . . ?
C8B C9B C10B 121(3) . . ?
C11B C10B C9B 125(3) . . ?
C10B C11B C14B 124.6(17) . . ?
C10B C11B C12B 118.8(19) . . ?
C14B C11B C12B 116.6(15) . . ?
C13B C12B C11B 117(2) . . ?
C12B C13B C8B 120(2) . . ?
O4B C14B O3B 124.6(11) . . ?
O4B C14B C11B 117.5(11) . . ?
O3B C14B C11B 117.9(11) . . ?
C14B O3B Cu2 121.4(8) . 1_565 ?
C14B O4B Cu1 126.1(8) . 1_565 ?
C6C N1C C2C 113.0(17) . . ?
C6C N1C Cu2 123.3(14) . . ?
C2C N1C Cu2 123.7(11) . . ?
C3C C2C N1C 126(2) . . ?
C2C C3C C4C 118(2) . . ?
C5C C4C C3C 117.6(17) . . ?
C5C C4C C7C 120.6(13) . . ?
C3C C4C C7C 121.8(14) . . ?
C6C C5C C4C 117(2) . . ?
N1C C6C C5C 127(2) . . ?
C12C C7C C8C 118.3(17) . . ?
C12C C7C C4C 120.3(15) . . ?
C8C C7C C4C 121.3(12) . . ?
C9C C8C C7C 117.7(18) . . ?
N10C C9C C8C 124.3(17) . . ?
C11C N10C C9C 116.9(15) . . ?
C11C N10C Cu1 121.4(12) . 1_655 ?
C9C N10C Cu1 121.6(10) . 1_655 ?
N10C C11C C12C 124(2) . . ?
C7C C12C C11C 119(2) . . ?

loop_
_geom_bond_atom_site_label_1
_geom_bond_atom_site_label_2
_geom_bond_distance
_geom_bond_site_symmetry_2
_geom_bond_publ_flag
Cu1 O1A 1.934(10) . ?
Cu1 O3A 1.952(9) 1_556 ?
Cu1 O2B 1.967(8) . ?
Cu1 O4B 1.977(8) 1_545 ?
Cu1 N10' 2.132(10) 1_455 ?
Cu1 N10C 2.132(10) 1_455 ?
Cu1 Cu2 2.6297(19) . ?
Cu2 O1B 1.937(9) . ?
Cu2 O3B 1.942(8) 1_545 ?
Cu2 O4A 1.964(9) 1_556 ?
Cu2 O2A 1.968(9) . ?
Cu2 N1C 2.116(10) . ?
O1A C1A 1.249(15) . ?
O2A C1A 1.254(15) . ?
C1A C2A 1.494(18) . ?
C2A C3A 1.33(3) . ?
C2A C7A 1.37(4) . ?
C3A C4A 1.43(4) . ?
C4A C5A 1.33(3) . ?
C5A C6A 1.43(5) . ?
C5A C8A 1.51(2) . ?
C6A C7A 1.25(5) . ?
C3A" C4A" 1.45(6) . ?
C6A" C7A" 1.38(4) . ?
C8A C13A 1.42(3) . ?
C8A C9A 1.46(4) . ?
C9A C10A 1.41(5) . ?
C10A C11A 1.44(4) . ?
C11A C12A 1.45(3) . ?
C11A C14A 1.472(18) . ?
C12A C13A 1.37(4) . ?
C9A" C10" 1.37(4) . ?
C12" C13" 1.24(4) . ?
C14A O4A 1.227(15) . ?
C14A O3A 1.275(15) . ?
O3A Cu1 1.952(9) 1_554 ?
O4A Cu2 1.964(9) 1_554 ?
O1B C1B 1.210(14) . ?
O2B C1B 1.273(14) . ?
C1B C2B 1.491(16) . ?
C2B C7B 1.44(3) . ?
C2B C3B 1.47(3) . ?
C3B C4B 1.36(4) . ?
C4B C5B 1.47(3) . ?
C5B C6B 1.42(4) . ?
C5B C8B 1.493(17) . ?
C6B C7B 1.38(4) . ?
C3B# C4B# 1.36(4) . ?
C6B# C7B# 1.41(4) . ?
C8B C9B 1.34(3) . ?
C8B C13B 1.46(3) . ?
C9B C10B 1.38(4) . ?
C10B C11B 1.28(3) . ?
C11B C14B 1.468(17) . ?
C11B C12B 1.50(3) . ?
C12B C13B 1.39(4) . ?
C9B# C10# 1.36(3) . ?
C12# C13# 1.35(4) . ?
C14B O4B 1.241(14) . ?
C14B O3B 1.249(14) . ?
O3B Cu2 1.942(8) 1_565 ?
O4B Cu1 1.977(8) 1_565 ?
N1C C6C 1.32(3) . ?
N1C C2C 1.37(2) . ?
C2C C3C 1.34(3) . ?
C3C C4C 1.41(3) . ?
C4C C5C 1.38(3) . ?
C4C C7C 1.468(16) . ?
C5C C6C 1.37(4) . ?
C2C' C3C' 1.41(3) . ?
C5C' C6C' 1.36(4) . ?
C7C C12C 1.37(3) . ?
C7C C8C 1.42(2) . ?
C8C C9C 1.36(3) . ?
C9C N10C 1.36(2) . ?
N10C C11C 1.30(2) . ?
N10C Cu1 2.132(10) 1_655 ?
C11C C12C 1.40(3) . ?
C8C' C9C' 1.41(6) . ?
C11' C12' 1.40(5) . ?
